data_1528290
loop_
_publ_author_name
'Aebi, F.'

_publ_section_title
;
 Die Kristallstruktur des basischen Kupferbromids Cu Br2 * 3(Cu (O H)2)
;
_journal_name_full 'Helvetica Chimica Acta'
_journal_page_first 369
_journal_page_last 378
_journal_volume 31
_journal_year 1948
_chemical_formula_sum 'Br2 Cu4 H6 O6'
_chemical_name_systematic 'Cu Br2 (Cu (O H)2)3'
_space_group_IT_number 11
_symmetry_space_group_name_Hall '-P 2yb'
_symmetry_space_group_name_H-M 'P 1 21/m 1'
_cell_angle_alpha 90
_cell_angle_beta 93.5
_cell_angle_gamma 90
_cell_formula_units_Z 1
_cell_length_a 6.056
_cell_length_b 6.139
_cell_length_c 5.64
_cell_volume 209.292
_citation_journal_id_ASTM HCACAV
_cod_data_source_file Aebi_HCACAV_1948_286.cif
_cod_data_source_block H6Br2Cu4O6
_cod_original_cell_volume 209.2916
_cod_original_formula_sum 'H6 Br2 Cu4 O6'
_cod_database_code 1528290

loop_
_symmetry_equiv_pos_as_xyz
x,y,z
-x,y+1/2,-z
-x,-y,-z
x,-y-1/2,z

loop_
_atom_site_label
_atom_site_type_symbol
_atom_site_fract_x
_atom_site_fract_y
_atom_site_fract_z
_atom_site_occupancy
_atom_site_U_iso_or_equiv
Cu1 Cu+2 0 0 0 1 0.0
O1 O-2 0.83 0.25 0.87 1 0.0
O2 O-2 0.87 0 0.32 1 0.0
Br1 Br-1 0.375 0.25 0.208 1 0.0
Cu2 Cu+2 0 0.25 0.5 1 0.0
